data_8104454
loop_
_publ_author_name
'von Schnering, H.G.'
'May, W.'
'Peters, K.'

_publ_section_title
;
 Crystal structure of dodecachloro octahedrohexamolybdenium
;
_journal_name_full 'Zeitschrift fuer Kristallographie (149,1979-)'
_journal_page_first 368
_journal_page_last 369
_journal_volume 208
_journal_year 1993
_chemical_formula_sum 'Cl12 Mo6'
_chemical_name_systematic 'Mo6 Cl12'
_space_group_IT_number 64
_symmetry_space_group_name_Hall '-B 2 2ab'
_symmetry_space_group_name_H-M 'B b e m'
_cell_angle_alpha 90
_cell_angle_beta 90
_cell_angle_gamma 90
_cell_formula_units_Z 4
_cell_length_a 11.253
_cell_length_b 11.277
_cell_length_c 14.068
_cell_volume 1785.230
_citation_journal_id_ASTM ZEKRDZ
_cod_data_source_file vonSchnering_ZEKRDZ_1993_1542.cif
_cod_data_source_block Cl12Mo6
_cod_original_cell_volume 1785.23
_cod_original_sg_symbol_Hall '-C 2ac 2 (y,z,x)'
_cod_original_sg_symbol_H-M 'B b c m'
_cod_database_code 8104454

loop_
_symmetry_equiv_pos_as_xyz
x,y,z
-x,y+1/2,-z+1/2
-x,-y,z
x,-y+1/2,-z+1/2
-x,-y,-z
x,-y-1/2,z-1/2
x,y,-z
-x,y-1/2,z-1/2
x+1/2,y,z+1/2
-x+1/2,y+1/2,-z+1
-x+1/2,-y,z+1/2
x+1/2,-y+1/2,-z+1
-x+1/2,-y,-z+1/2
x+1/2,-y-1/2,z
x+1/2,y,-z+1/2
-x+1/2,y-1/2,z

loop_
_atom_site_label
_atom_site_type_symbol
_atom_site_fract_x
_atom_site_fract_y
_atom_site_fract_z
_atom_site_occupancy
_atom_site_U_iso_or_equiv
Cl1 Cl-1 0.08084 0.20378 0.12374 1 0.0
Cl2 Cl-1 0.20422 0.9196 0.1239 1 0.0
Mo1 Mo+2 0 0 0.13131 1 0.0
Mo2 Mo+2 0.15 0.06507 0 1 0.0
Cl3 Cl-1 0 0 0.30047 1 0.0
Cl4 Cl-1 0.35722 0.14318 0 1 0.0
Mo3 Mo+2 0.93475 0.14969 0 1 0.0
